data_7237014
loop_
_publ_author_name
'Duan, Ruomeng'
'Schollmeyer, Dieter'
'M\"ullen, Klaus'
'Li, Chen'

_publ_section_title
;
 From anthraquinone to heterocoronene as stable red chromophore
;
_journal_issue 6
_journal_name_full 'Journal of Materials Chemistry C'
_journal_page_first 1334
_journal_paper_doi 10.1039/C7TC05073A
_journal_volume 6
_journal_year 2018
_chemical_formula_moiety 'C60 H56 N4 O4, 6(C H4 O)'
_chemical_formula_sum 'C66 H80 N4 O10'
_chemical_formula_weight 1089.34
_chemical_name_systematic 1,4,7,10-Tetra(4-(tert-butyl)phenyl)-1,4,7,10-tetraazacoronene-2,3,8,9-tetraone
_space_group_crystal_system triclinic
_space_group_IT_number 2
_space_group_name_Hall '-P 1'
_space_group_name_H-M_alt 'P -1'
_atom_sites_solution_hydrogens mixed
_audit_creation_method SHELXL-2014/7
_audit_update_record
;
2017-10-25 deposited with the CCDC.
2018-01-19 downloaded from the CCDC.
;
_cell_angle_alpha 93.969(2)
_cell_angle_beta 107.999(2)
_cell_angle_gamma 105.440(2)
_cell_formula_units_Z 1
_cell_length_a 11.3747(9)
_cell_length_b 11.9787(10)
_cell_length_c 12.5689(10)
_cell_measurement_reflns_used 3170
_cell_measurement_temperature 173(2)
_cell_measurement_theta_max 27.2
_cell_measurement_theta_min 2.3
_cell_volume 1548.4(2)
_computing_cell_refinement 'APEX II Suite'
_computing_data_collection 'APEX II Suite'
_computing_data_reduction 'APEX II Suite'
_computing_structure_refinement 'SHELXL-2014/7 (Sheldrick, 2014)'
_computing_structure_solution 'SHELXT-2014/7 (Sheldrick, 2014)'
_diffrn_ambient_temperature 173(2)
_diffrn_measured_fraction_theta_full 1.000
_diffrn_measured_fraction_theta_max 0.999
_diffrn_measurement_device_type 'Smart APEX II'
_diffrn_measurement_method '\w scans'
_diffrn_radiation_type MoK\a
_diffrn_radiation_wavelength 0.71073
_diffrn_reflns_av_R_equivalents 0.0411
_diffrn_reflns_av_unetI/netI 0.0471
_diffrn_reflns_Laue_measured_fraction_full 1.000
_diffrn_reflns_Laue_measured_fraction_max 0.999
_diffrn_reflns_limit_h_max 14
_diffrn_reflns_limit_h_min -14
_diffrn_reflns_limit_k_max 15
_diffrn_reflns_limit_k_min -15
_diffrn_reflns_limit_l_max 16
_diffrn_reflns_limit_l_min -16
_diffrn_reflns_number 22149
_diffrn_reflns_point_group_measured_fraction_full 1.000
_diffrn_reflns_point_group_measured_fraction_max 0.999
_diffrn_reflns_theta_full 25.242
_diffrn_reflns_theta_max 27.414
_diffrn_reflns_theta_min 1.727
_diffrn_source 'sealed tube'
_exptl_absorpt_coefficient_mu 0.078
_exptl_absorpt_correction_type none
_exptl_crystal_colour red
_exptl_crystal_density_diffrn 1.168
_exptl_crystal_description plate
_exptl_crystal_F_000 584
_exptl_crystal_size_max 0.250
_exptl_crystal_size_mid 0.200
_exptl_crystal_size_min 0.050
_refine_diff_density_max 0.881
_refine_diff_density_min -0.490
_refine_diff_density_rms 0.064
_refine_ls_extinction_method none
_refine_ls_goodness_of_fit_ref 1.037
_refine_ls_hydrogen_treatment constr
_refine_ls_matrix_type full
_refine_ls_number_parameters 388
_refine_ls_number_reflns 7047
_refine_ls_number_restraints 5
_refine_ls_restrained_S_all 1.047
_refine_ls_R_factor_all 0.1201
_refine_ls_R_factor_gt 0.0752
_refine_ls_shift/su_max 0.000
_refine_ls_shift/su_mean 0.000
_refine_ls_structure_factor_coef Fsqd
_refine_ls_weighting_details 'w=1/[\s^2^(Fo^2^)+(0.1399P)^2^+0.6272P] where P=(Fo^2^+2Fc^2^)/3'
_refine_ls_weighting_scheme calc
_refine_ls_wR_factor_gt 0.2175
_refine_ls_wR_factor_ref 0.2551
_reflns_Friedel_coverage 0.000
_reflns_number_gt 4312
_reflns_number_total 7047
_reflns_threshold_expression 'I > 2\s(I)'
_cod_data_source_file c7tc05073a2.cif
_cod_data_source_block 3a
_cod_database_code 7237014
_shelx_shelxl_version_number 2014/7
_shelx_space_group_comment
;
The symmetry employed for this shelxl refinement is uniquely defined
by the following loop, which should always be used as a source of
symmetry information in preference to the above space-group names.
They are only intended as comments.
;
_shelx_estimated_absorpt_t_min 0.981
_shelx_estimated_absorpt_t_max 0.996

loop_
_space_group_symop_operation_xyz
'x, y, z'
'-x, -y, -z'

loop_
_atom_site_label
_atom_site_type_symbol
_atom_site_fract_x
_atom_site_fract_y
_atom_site_fract_z
_atom_site_U_iso_or_equiv
_atom_site_adp_type
_atom_site_occupancy
_atom_site_site_symmetry_order
_atom_site_calc_flag
_atom_site_refinement_flags_posn
_atom_site_refinement_flags_adp
_atom_site_refinement_flags_occupancy
_atom_site_disorder_assembly
_atom_site_disorder_group
C1 C 0.5452(3) 0.7457(2) 0.2210(2) 0.0355(6) Uani 1 1 d . . . . .
H1 H 0.5421 0.7877 0.2865 0.043 Uiso 1 1 calc R U . . .
C2 C 0.4846(2) 0.6232(2) 0.19253(19) 0.0278(5) Uani 1 1 d . . . . .
N3 N 0.4170(2) 0.56249(17) 0.25654(17) 0.0294(5) Uani 1 1 d . . . . .
C4 C 0.3597(2) 0.4403(2) 0.2357(2) 0.0286(5) Uani 1 1 d . . . . .
C5 C 0.3712(2) 0.3777(2) 0.1363(2) 0.0269(5) Uani 1 1 d . . . . .
C6 C 0.3139(2) 0.2490(2) 0.1094(2) 0.0291(5) Uani 1 1 d . . . . .
N7 N 0.3242(2) 0.19500(16) 0.01167(17) 0.0286(5) Uani 1 1 d . . . . .
C8 C 0.3858(2) 0.2545(2) -0.0573(2) 0.0273(5) Uani 1 1 d . . . . .
C9 C 0.6084(3) 0.8048(2) 0.1554(2) 0.0342(6) Uani 1 1 d . . . . .
H9 H 0.6490 0.8872 0.1763 0.041 Uiso 1 1 calc R U . . .
C10 C 0.4929(2) 0.56248(19) 0.09741(19) 0.0244(5) Uani 1 1 d . . . . .
C11 C 0.4345(2) 0.43767(19) 0.06958(19) 0.0238(5) Uani 1 1 d . . . . .
C12 C 0.4426(2) 0.37572(19) -0.02897(19) 0.0242(5) Uani 1 1 d . . . . .
C13 C 0.3973(3) 0.6276(2) 0.3483(2) 0.0302(5) Uani 1 1 d . . . . .
C14 C 0.4870(3) 0.6540(2) 0.4561(2) 0.0364(6) Uani 1 1 d . . . . .
H14 H 0.5610 0.6269 0.4726 0.044 Uiso 1 1 calc R U . . .
C15 C 0.4683(3) 0.7206(3) 0.5403(2) 0.0399(6) Uani 1 1 d . . . . .
H15 H 0.5314 0.7403 0.6143 0.048 Uiso 1 1 calc R U . . .
C16 C 0.3600(3) 0.7593(2) 0.5197(2) 0.0375(6) Uani 1 1 d . . . . .
C17 C 0.2699(3) 0.7295(3) 0.4112(2) 0.0502(8) Uani 1 1 d . . . . .
H17 H 0.1943 0.7541 0.3952 0.060 Uiso 1 1 calc R U . . .
C18 C 0.2882(3) 0.6641(3) 0.3249(2) 0.0453(7) Uani 1 1 d . . . . .
H18 H 0.2260 0.6449 0.2505 0.054 Uiso 1 1 calc R U . . .
C19 C 0.3444(3) 0.8345(3) 0.6160(3) 0.0487(8) Uani 1 1 d . . . . .
C20 C 0.3683(3) 0.7773(3) 0.7222(3) 0.0557(9) Uani 1 1 d . . . . .
H20A H 0.3084 0.6974 0.7047 0.084 Uiso 1 1 calc R U . . .
H20B H 0.3541 0.8235 0.7820 0.084 Uiso 1 1 calc R U . . .
H20C H 0.4579 0.7744 0.7483 0.084 Uiso 1 1 calc R U . . .
C21 C 0.2079(5) 0.8474(4) 0.5843(3) 0.0804(14) Uani 1 1 d . . . . .
H21A H 0.1952 0.8955 0.5242 0.121 Uiso 1 1 calc R U . . .
H21B H 0.1977 0.8853 0.6511 0.121 Uiso 1 1 calc R U . . .
H21C H 0.1433 0.7696 0.5574 0.121 Uiso 1 1 calc R U . . .
C22 C 0.4495(6) 0.9536(3) 0.6450(4) 0.0991(18) Uani 1 1 d . . . . .
H22A H 0.5340 0.9412 0.6566 0.149 Uiso 1 1 calc R U . . .
H22B H 0.4516 0.9978 0.7145 0.149 Uiso 1 1 calc R U . . .
H22C H 0.4300 0.9979 0.5826 0.149 Uiso 1 1 calc R U . . .
O23 O 0.30421(19) 0.39520(16) 0.29787(15) 0.0384(5) Uani 1 1 d . . . . .
O24 O 0.26059(19) 0.18804(15) 0.16563(16) 0.0407(5) Uani 1 1 d . . . . .
C25 C 0.2682(2) 0.0674(2) -0.0160(2) 0.0287(5) Uani 1 1 d . . . . .
C26 C 0.1406(3) 0.0177(2) -0.0809(3) 0.0475(8) Uani 1 1 d . . . . .
H26 H 0.0877 0.0661 -0.1084 0.057 Uiso 1 1 calc R U . . .
C27 C 0.0886(3) -0.1032(2) -0.1067(3) 0.0496(8) Uani 1 1 d . . . . .
H27 H -0.0003 -0.1370 -0.1516 0.060 Uiso 1 1 calc R U . . .
C28 C 0.1641(2) -0.1769(2) -0.0680(2) 0.0317(6) Uani 1 1 d . . . . .
C29 C 0.2928(2) -0.1238(2) -0.0034(2) 0.0329(6) Uani 1 1 d . . . . .
H29 H 0.3468 -0.1715 0.0234 0.039 Uiso 1 1 calc R U . . .
C30 C 0.3459(3) -0.0017(2) 0.0236(2) 0.0329(6) Uani 1 1 d . . . . .
H30 H 0.4345 0.0330 0.0687 0.039 Uiso 1 1 calc R U . . .
C31 C 0.1019(3) -0.3108(2) -0.0964(2) 0.0366(6) Uani 1 1 d . . . . .
C32 C -0.0043(3) -0.3451(3) -0.0432(3) 0.0544(9) Uani 1 1 d . . . . .
H32A H -0.0447 -0.4304 -0.0609 0.082 Uiso 1 1 calc R U . . .
H32B H -0.0702 -0.3061 -0.0739 0.082 Uiso 1 1 calc R U . . .
H32C H 0.0340 -0.3207 0.0393 0.082 Uiso 1 1 calc R U . . .
C33 C 0.0386(3) -0.3491(2) -0.2252(3) 0.0503(8) Uani 1 1 d . . . . .
H33A H 0.1047 -0.3262 -0.2612 0.075 Uiso 1 1 calc R U . . .
H33B H -0.0286 -0.3112 -0.2543 0.075 Uiso 1 1 calc R U . . .
H33C H -0.0006 -0.4346 -0.2426 0.075 Uiso 1 1 calc R U . . .
C34 C 0.2010(3) -0.3762(2) -0.0514(3) 0.0479(7) Uani 1 1 d . . . . .
H34A H 0.2679 -0.3567 -0.0868 0.072 Uiso 1 1 calc R U . . .
H34B H 0.1573 -0.4610 -0.0696 0.072 Uiso 1 1 calc R U . . .
H34C H 0.2414 -0.3528 0.0311 0.072 Uiso 1 1 calc R U . . .
O1L O 0.1958(4) 0.3192(3) 0.5505(3) 0.1103(13) Uani 1 1 d . . . . .
H1L H 0.1911 0.2828 0.4891 0.165 Uiso 1 1 calc R U . . .
C2L C 0.1944(6) 0.4327(4) 0.5376(4) 0.0961(16) Uani 1 1 d . . . . .
H2L1 H 0.2426 0.4851 0.6105 0.144 Uiso 1 1 calc R U . . .
H2L2 H 0.1046 0.4349 0.5115 0.144 Uiso 1 1 calc R U . . .
H2L3 H 0.2352 0.4586 0.4816 0.144 Uiso 1 1 calc R U . . .
O3L O 0.0840(4) 0.2211(3) 0.6992(3) 0.1164(13) Uani 1 1 d . . . . .
H3L H 0.0776 0.2404 0.6351 0.175 Uiso 1 1 calc R U . . .
C4L C 0.1047(5) 0.3189(5) 0.7762(4) 0.0952(15) Uani 1 1 d . . . . .
H4L1 H 0.1020 0.2948 0.8486 0.143 Uiso 1 1 calc R U . . .
H4L2 H 0.0371 0.3562 0.7467 0.143 Uiso 1 1 calc R U . . .
H4L3 H 0.1899 0.3747 0.7878 0.143 Uiso 1 1 calc R U . . .
O5L O 0.1837(3) 0.1851(2) 0.3651(2) 0.0446(8) Uani 0.709(4) 1 d D U P A 1
H5L H 0.2225 0.2120 0.3210 0.067 Uiso 0.709(4) 1 calc R U P A 1
C6L C 0.1697(9) 0.0681(5) 0.3602(8) 0.125(3) Uani 0.709(4) 1 d D U P A 1
H6L1 H 0.2491 0.0533 0.3565 0.188 Uiso 0.709(4) 1 d R U P A 1
H6L2 H 0.0964 0.0244 0.2926 0.188 Uiso 0.709(4) 1 d R U P A 1
H6L3 H 0.1533 0.0424 0.4281 0.188 Uiso 0.709(4) 1 d R U P A 1
O7L O 0.1129(6) -0.0646(5) 0.2974(4) 0.0285(16) Uani 0.291(4) 1 d D . P A 2
H7L H 0.1078 0.0042 0.3015 0.043 Uiso 0.291(4) 1 calc R U P A 2
C8L C 0.1710(8) -0.0832(7) 0.2171(6) 0.0281(19) Uani 0.291(4) 1 d D . P A 2
H8L1 H 0.1615 -0.0268 0.1645 0.042 Uiso 0.291(4) 1 d R U P A 2
H8L2 H 0.1288 -0.1633 0.1747 0.042 Uiso 0.291(4) 1 d R U P A 2
H8L3 H 0.2633 -0.0724 0.2558 0.042 Uiso 0.291(4) 1 d R U P A 2

loop_
_atom_site_aniso_label
_atom_site_aniso_U_11
_atom_site_aniso_U_22
_atom_site_aniso_U_33
_atom_site_aniso_U_23
_atom_site_aniso_U_13
_atom_site_aniso_U_12
C1 0.0523(17) 0.0235(12) 0.0306(13) -0.0020(10) 0.0194(12) 0.0067(11)
C2 0.0361(13) 0.0228(12) 0.0267(12) 0.0034(9) 0.0132(10) 0.0096(10)
N3 0.0398(12) 0.0233(10) 0.0284(10) 0.0016(8) 0.0179(9) 0.0081(9)
C4 0.0332(13) 0.0250(12) 0.0299(12) 0.0040(9) 0.0143(10) 0.0084(10)
C5 0.0301(13) 0.0217(11) 0.0296(12) 0.0030(9) 0.0131(10) 0.0061(9)
C6 0.0329(13) 0.0243(12) 0.0319(12) 0.0047(10) 0.0150(11) 0.0068(10)
N7 0.0353(11) 0.0164(9) 0.0316(11) 0.0015(8) 0.0138(9) 0.0014(8)
C8 0.0310(13) 0.0201(11) 0.0289(12) 0.0022(9) 0.0112(10) 0.0039(9)
C9 0.0462(15) 0.0194(11) 0.0353(13) 0.0001(10) 0.0182(12) 0.0032(10)
C10 0.0277(12) 0.0211(11) 0.0243(11) 0.0009(9) 0.0092(9) 0.0073(9)
C11 0.0237(12) 0.0199(11) 0.0267(11) 0.0020(9) 0.0081(9) 0.0057(9)
C12 0.0269(12) 0.0198(11) 0.0254(11) 0.0024(9) 0.0092(10) 0.0065(9)
C13 0.0411(14) 0.0248(12) 0.0290(12) 0.0025(9) 0.0184(11) 0.0098(10)
C14 0.0391(15) 0.0374(14) 0.0340(13) 0.0002(11) 0.0143(12) 0.0130(12)
C15 0.0457(16) 0.0433(16) 0.0289(13) -0.0014(11) 0.0123(12) 0.0130(13)
C16 0.0505(17) 0.0367(14) 0.0294(13) 0.0022(11) 0.0198(12) 0.0135(12)
C17 0.0568(19) 0.068(2) 0.0393(15) 0.0031(14) 0.0185(14) 0.0398(17)
C18 0.0532(18) 0.0570(19) 0.0275(13) -0.0021(12) 0.0095(12) 0.0268(15)
C19 0.069(2) 0.0471(17) 0.0403(16) -0.0003(13) 0.0306(15) 0.0212(15)
C20 0.060(2) 0.076(2) 0.0339(15) -0.0006(15) 0.0201(14) 0.0230(18)
C21 0.116(3) 0.117(4) 0.0473(19) 0.016(2) 0.039(2) 0.085(3)
C22 0.173(5) 0.045(2) 0.101(3) -0.009(2) 0.097(4) 0.013(3)
O23 0.0531(12) 0.0311(10) 0.0363(10) 0.0062(8) 0.0271(9) 0.0073(8)
O24 0.0565(12) 0.0240(9) 0.0469(11) 0.0074(8) 0.0313(10) 0.0041(8)
C25 0.0355(14) 0.0168(11) 0.0326(12) 0.0043(9) 0.0146(11) 0.0023(10)
C26 0.0385(16) 0.0225(13) 0.068(2) 0.0082(13) 0.0001(14) 0.0079(11)
C27 0.0322(15) 0.0257(14) 0.073(2) 0.0070(13) -0.0015(14) 0.0023(11)
C28 0.0340(14) 0.0212(12) 0.0383(14) 0.0077(10) 0.0139(11) 0.0032(10)
C29 0.0353(14) 0.0243(12) 0.0402(14) 0.0069(10) 0.0126(11) 0.0110(11)
C30 0.0305(13) 0.0255(12) 0.0380(14) 0.0014(10) 0.0103(11) 0.0037(10)
C31 0.0407(15) 0.0178(12) 0.0485(16) 0.0069(11) 0.0158(12) 0.0034(10)
C32 0.0544(19) 0.0311(15) 0.082(2) 0.0154(15) 0.0365(18) 0.0034(14)
C33 0.0518(18) 0.0270(14) 0.0578(19) 0.0012(13) 0.0101(15) 0.0007(13)
C34 0.0505(18) 0.0237(13) 0.068(2) 0.0126(13) 0.0189(15) 0.0094(12)
O1L 0.171(4) 0.073(2) 0.102(2) 0.0136(18) 0.087(3) 0.014(2)
C2L 0.124(4) 0.078(3) 0.099(4) 0.011(3) 0.067(3) 0.017(3)
O3L 0.166(4) 0.091(3) 0.119(3) 0.021(2) 0.088(3) 0.034(2)
C4L 0.120(4) 0.111(4) 0.073(3) 0.009(3) 0.045(3) 0.052(3)
O5L 0.0434(16) 0.0481(17) 0.0336(14) 0.0179(12) 0.0190(12) -0.0100(13)
C6L 0.134(7) 0.130(6) 0.116(6) 0.056(5) 0.043(6) 0.037(5)
O7L 0.044(4) 0.016(3) 0.031(3) 0.008(2) 0.022(3) 0.005(2)
C8L 0.039(5) 0.019(4) 0.037(4) 0.011(3) 0.027(4) 0.008(3)

loop_
_atom_type_symbol
_atom_type_description
_atom_type_scat_dispersion_real
_atom_type_scat_dispersion_imag
_atom_type_scat_source
C C 0.0033 0.0016 'International Tables Vol C Tables 4.2.6.8 and 6.1.1.4'
H H 0.0000 0.0000 'International Tables Vol C Tables 4.2.6.8 and 6.1.1.4'
N N 0.0061 0.0033 'International Tables Vol C Tables 4.2.6.8 and 6.1.1.4'
O O 0.0106 0.0060 'International Tables Vol C Tables 4.2.6.8 and 6.1.1.4'

loop_
_geom_angle_atom_site_label_1
_geom_angle_atom_site_label_2
_geom_angle_atom_site_label_3
_geom_angle
_geom_angle_site_symmetry_1
_geom_angle_site_symmetry_3
C9 C1 C2 120.9(2) . .
C9 C1 H1 119.6 . .
C2 C1 H1 119.6 . .
N3 C2 C10 119.7(2) . .
N3 C2 C1 121.5(2) . .
C10 C2 C1 118.7(2) . .
C2 N3 C4 124.24(19) . .
C2 N3 C13 119.44(19) . .
C4 N3 C13 116.25(19) . .
O23 C4 N3 119.2(2) . .
O23 C4 C5 125.6(2) . .
N3 C4 C5 115.2(2) . .
C11 C5 C4 121.1(2) . .
C11 C5 C6 120.6(2) . .
C4 C5 C6 118.3(2) . .
O24 C6 N7 119.1(2) . .
O24 C6 C5 125.4(2) . .
N7 C6 C5 115.6(2) . .
C8 N7 C6 124.38(19) . .
C8 N7 C25 119.33(19) . .
C6 N7 C25 116.27(19) . .
C12 C8 N7 119.3(2) . .
C12 C8 C9 119.0(2) . 2_665
N7 C8 C9 121.7(2) . 2_665
C1 C9 C8 121.1(2) . 2_665
C1 C9 H9 119.5 . .
C8 C9 H9 119.5 2_665 .
C2 C10 C12 120.2(2) . 2_665
C2 C10 C11 119.1(2) . .
C12 C10 C11 120.69(19) 2_665 .
C5 C11 C10 120.6(2) . .
C5 C11 C12 120.5(2) . .
C10 C11 C12 118.9(2) . .
C8 C12 C10 120.1(2) . 2_665
C8 C12 C11 119.5(2) . .
C10 C12 C11 120.42(19) 2_665 .
C14 C13 C18 120.6(2) . .
C14 C13 N3 120.6(2) . .
C18 C13 N3 118.8(2) . .
C13 C14 C15 119.2(3) . .
C13 C14 H14 120.4 . .
C15 C14 H14 120.4 . .
C14 C15 C16 121.8(3) . .
C14 C15 H15 119.1 . .
C16 C15 H15 119.1 . .
C17 C16 C15 117.9(2) . .
C17 C16 C19 122.3(3) . .
C15 C16 C19 119.8(2) . .
C16 C17 C18 121.1(3) . .
C16 C17 H17 119.5 . .
C18 C17 H17 119.5 . .
C13 C18 C17 119.4(3) . .
C13 C18 H18 120.3 . .
C17 C18 H18 120.3 . .
C20 C19 C21 107.8(3) . .
C20 C19 C22 107.1(3) . .
C21 C19 C22 112.1(4) . .
C20 C19 C16 109.9(3) . .
C21 C19 C16 112.0(3) . .
C22 C19 C16 107.9(3) . .
C19 C20 H20A 109.5 . .
C19 C20 H20B 109.5 . .
H20A C20 H20B 109.5 . .
C19 C20 H20C 109.5 . .
H20A C20 H20C 109.5 . .
H20B C20 H20C 109.5 . .
C19 C21 H21A 109.5 . .
C19 C21 H21B 109.5 . .
H21A C21 H21B 109.5 . .
C19 C21 H21C 109.5 . .
H21A C21 H21C 109.5 . .
H21B C21 H21C 109.5 . .
C19 C22 H22A 109.5 . .
C19 C22 H22B 109.5 . .
H22A C22 H22B 109.5 . .
C19 C22 H22C 109.5 . .
H22A C22 H22C 109.5 . .
H22B C22 H22C 109.5 . .
C26 C25 C30 120.6(2) . .
C26 C25 N7 120.3(2) . .
C30 C25 N7 119.1(2) . .
C25 C26 C27 119.9(3) . .
C25 C26 H26 120.1 . .
C27 C26 H26 120.1 . .
C26 C27 C28 121.5(3) . .
C26 C27 H27 119.3 . .
C28 C27 H27 119.3 . .
C29 C28 C27 117.1(2) . .
C29 C28 C31 123.1(2) . .
C27 C28 C31 119.8(2) . .
C28 C29 C30 121.8(2) . .
C28 C29 H29 119.1 . .
C30 C29 H29 119.1 . .
C25 C30 C29 119.2(2) . .
C25 C30 H30 120.4 . .
C29 C30 H30 120.4 . .
C34 C31 C32 108.9(2) . .
C34 C31 C33 108.9(2) . .
C32 C31 C33 108.2(2) . .
C34 C31 C28 112.0(2) . .
C32 C31 C28 108.8(2) . .
C33 C31 C28 110.0(2) . .
C31 C32 H32A 109.5 . .
C31 C32 H32B 109.5 . .
H32A C32 H32B 109.5 . .
C31 C32 H32C 109.5 . .
H32A C32 H32C 109.5 . .
H32B C32 H32C 109.5 . .
C31 C33 H33A 109.5 . .
C31 C33 H33B 109.5 . .
H33A C33 H33B 109.5 . .
C31 C33 H33C 109.5 . .
H33A C33 H33C 109.5 . .
H33B C33 H33C 109.5 . .
C31 C34 H34A 109.5 . .
C31 C34 H34B 109.5 . .
H34A C34 H34B 109.5 . .
C31 C34 H34C 109.5 . .
H34A C34 H34C 109.5 . .
H34B C34 H34C 109.5 . .
C2L O1L H1L 109.5 . .
O1L C2L H2L1 109.5 . .
O1L C2L H2L2 109.5 . .
H2L1 C2L H2L2 109.5 . .
O1L C2L H2L3 109.5 . .
H2L1 C2L H2L3 109.5 . .
H2L2 C2L H2L3 109.5 . .
C4L O3L H3L 109.5 . .
O3L C4L H4L1 109.5 . .
O3L C4L H4L2 109.5 . .
H4L1 C4L H4L2 109.5 . .
O3L C4L H4L3 109.5 . .
H4L1 C4L H4L3 109.5 . .
H4L2 C4L H4L3 109.5 . .
C6L O5L H5L 109.5 . .
O5L C6L H6L1 109.5 . .
O5L C6L H6L2 109.4 . .
H6L1 C6L H6L2 109.5 . .
O5L C6L H6L3 109.5 . .
H6L1 C6L H6L3 109.5 . .
H6L2 C6L H6L3 109.5 . .
C8L O7L H7L 109.5 . .
O7L C8L H8L1 109.5 . .
O7L C8L H8L2 109.4 . .
H8L1 C8L H8L2 109.5 . .
O7L C8L H8L3 109.5 . .
H8L1 C8L H8L3 109.5 . .
H8L2 C8L H8L3 109.5 . .

loop_
_geom_bond_atom_site_label_1
_geom_bond_atom_site_label_2
_geom_bond_distance
_geom_bond_site_symmetry_2
C1 C9 1.368(4) .
C1 C2 1.412(3) .
C1 H1 0.9500 .
C2 N3 1.390(3) .
C2 C10 1.398(3) .
N3 C4 1.403(3) .
N3 C13 1.455(3) .
C4 O23 1.217(3) .
C4 C5 1.472(3) .
C5 C11 1.385(3) .
C5 C6 1.473(3) .
C6 O24 1.226(3) .
C6 N7 1.400(3) .
N7 C8 1.395(3) .
N7 C25 1.461(3) .
C8 C12 1.393(3) .
C8 C9 1.408(3) 2_665
C9 C8 1.408(3) 2_665
C9 H9 0.9500 .
C10 C12 1.419(3) 2_665
C10 C11 1.433(3) .
C11 C12 1.440(3) .
C12 C10 1.419(3) 2_665
C13 C14 1.375(4) .
C13 C18 1.378(4) .
C14 C15 1.383(4) .
C14 H14 0.9500 .
C15 C16 1.386(4) .
C15 H15 0.9500 .
C16 C17 1.382(4) .
C16 C19 1.542(4) .
C17 C18 1.393(4) .
C17 H17 0.9500 .
C18 H18 0.9500 .
C19 C20 1.526(5) .
C19 C21 1.532(5) .
C19 C22 1.533(5) .
C20 H20A 0.9800 .
C20 H20B 0.9800 .
C20 H20C 0.9800 .
C21 H21A 0.9800 .
C21 H21B 0.9800 .
C21 H21C 0.9800 .
C22 H22A 0.9800 .
C22 H22B 0.9800 .
C22 H22C 0.9800 .
C25 C26 1.367(4) .
C25 C30 1.374(4) .
C26 C27 1.383(4) .
C26 H26 0.9500 .
C27 C28 1.399(4) .
C27 H27 0.9500 .
C28 C29 1.380(4) .
C28 C31 1.536(3) .
C29 C30 1.397(3) .
C29 H29 0.9500 .
C30 H30 0.9500 .
C31 C34 1.531(4) .
C31 C32 1.533(4) .
C31 C33 1.534(4) .
C32 H32A 0.9800 .
C32 H32B 0.9800 .
C32 H32C 0.9800 .
C33 H33A 0.9800 .
C33 H33B 0.9800 .
C33 H33C 0.9800 .
C34 H34A 0.9800 .
C34 H34B 0.9800 .
C34 H34C 0.9800 .
O1L C2L 1.384(6) .
O1L H1L 0.8400 .
C2L H2L1 0.9800 .
C2L H2L2 0.9800 .
C2L H2L3 0.9800 .
O3L C4L 1.386(6) .
O3L H3L 0.8400 .
C4L H4L1 0.9800 .
C4L H4L2 0.9800 .
C4L H4L3 0.9800 .
O5L C6L 1.362(5) .
O5L H5L 0.8400 .
C6L H6L1 0.9800 .
C6L H6L2 0.9800 .
C6L H6L3 0.9800 .
O7L C8L 1.402(4) .
O7L H7L 0.8400 .
C8L H8L1 0.9800 .
C8L H8L2 0.9800 .
C8L H8L3 0.9800 .

loop_
_geom_hbond_atom_site_label_D
_geom_hbond_atom_site_label_H
_geom_hbond_atom_site_label_A
_geom_hbond_distance_DH
_geom_hbond_distance_HA
_geom_hbond_distance_DA
_geom_hbond_angle_DHA
O1L H1L O5L 0.84 1.85 2.684(4) 171.8
O3L H3L O1L 0.84 2.04 2.732(5) 138.9
O5L H5L O23 0.84 2.22 2.846(3) 131.3
O5L H5L O24 0.84 2.14 2.898(3) 149.4
C8L H8L1 O24 0.98 2.52 3.308(8) 137.7

loop_
_geom_torsion_atom_site_label_1
_geom_torsion_atom_site_label_2
_geom_torsion_atom_site_label_3
_geom_torsion_atom_site_label_4
_geom_torsion
_geom_torsion_site_symmetry_1
_geom_torsion_site_symmetry_4
C9 C1 C2 N3 -178.2(2) . .
C9 C1 C2 C10 1.6(4) . .
C10 C2 N3 C4 3.2(4) . .
C1 C2 N3 C4 -177.1(2) . .
C10 C2 N3 C13 -173.7(2) . .
C1 C2 N3 C13 6.1(4) . .
C2 N3 C4 O23 178.9(2) . .
C13 N3 C4 O23 -4.1(3) . .
C2 N3 C4 C5 -2.1(3) . .
C13 N3 C4 C5 174.8(2) . .
O23 C4 C5 C11 178.8(2) . .
N3 C4 C5 C11 -0.1(3) . .
O23 C4 C5 C6 -1.4(4) . .
N3 C4 C5 C6 179.7(2) . .
C11 C5 C6 O24 177.1(2) . .
C4 C5 C6 O24 -2.7(4) . .
C11 C5 C6 N7 -2.3(3) . .
C4 C5 C6 N7 177.9(2) . .
O24 C6 N7 C8 -178.1(2) . .
C5 C6 N7 C8 1.3(3) . .
O24 C6 N7 C25 0.4(3) . .
C5 C6 N7 C25 179.8(2) . .
C6 N7 C8 C12 0.4(4) . .
C25 N7 C8 C12 -178.1(2) . .
C6 N7 C8 C9 -179.3(2) . 2_665
C25 N7 C8 C9 2.3(4) . 2_665
C2 C1 C9 C8 0.4(4) . 2_665
N3 C2 C10 C12 177.6(2) . 2_665
C1 C2 C10 C12 -2.2(4) . 2_665
N3 C2 C10 C11 -1.8(3) . .
C1 C2 C10 C11 178.4(2) . .
C4 C5 C11 C10 1.3(4) . .
C6 C5 C11 C10 -178.5(2) . .
C4 C5 C11 C12 -178.6(2) . .
C6 C5 C11 C12 1.6(4) . .
C2 C10 C11 C5 -0.3(3) . .
C12 C10 C11 C5 -179.7(2) 2_665 .
C2 C10 C11 C12 179.5(2) . .
C12 C10 C11 C12 0.1(4) 2_665 .
N7 C8 C12 C10 179.2(2) . 2_665
C9 C8 C12 C10 -1.1(4) 2_665 2_665
N7 C8 C12 C11 -1.2(3) . .
C9 C8 C12 C11 178.5(2) 2_665 .
C5 C11 C12 C8 0.2(3) . .
C10 C11 C12 C8 -179.7(2) . .
C5 C11 C12 C10 179.7(2) . 2_665
C10 C11 C12 C10 -0.1(4) . 2_665
C2 N3 C13 C14 -89.1(3) . .
C4 N3 C13 C14 93.8(3) . .
C2 N3 C13 C18 89.7(3) . .
C4 N3 C13 C18 -87.4(3) . .
C18 C13 C14 C15 -1.7(4) . .
N3 C13 C14 C15 177.1(2) . .
C13 C14 C15 C16 1.5(4) . .
C14 C15 C16 C17 -0.2(4) . .
C14 C15 C16 C19 -179.3(3) . .
C15 C16 C17 C18 -0.9(5) . .
C19 C16 C17 C18 178.2(3) . .
C14 C13 C18 C17 0.7(5) . .
N3 C13 C18 C17 -178.1(3) . .
C16 C17 C18 C13 0.6(5) . .
C17 C16 C19 C20 132.3(3) . .
C15 C16 C19 C20 -48.6(4) . .
C17 C16 C19 C21 12.5(4) . .
C15 C16 C19 C21 -168.4(3) . .
C17 C16 C19 C22 -111.3(4) . .
C15 C16 C19 C22 67.8(4) . .
C8 N7 C25 C26 -93.3(3) . .
C6 N7 C25 C26 88.1(3) . .
C8 N7 C25 C30 86.2(3) . .
C6 N7 C25 C30 -92.4(3) . .
C30 C25 C26 C27 0.4(5) . .
N7 C25 C26 C27 179.9(3) . .
C25 C26 C27 C28 -0.3(5) . .
C26 C27 C28 C29 -0.2(5) . .
C26 C27 C28 C31 178.7(3) . .
C27 C28 C29 C30 0.6(4) . .
C31 C28 C29 C30 -178.2(2) . .
C26 C25 C30 C29 0.0(4) . .
N7 C25 C30 C29 -179.5(2) . .
C28 C29 C30 C25 -0.6(4) . .
C29 C28 C31 C34 -3.7(4) . .
C27 C28 C31 C34 177.4(3) . .
C29 C28 C31 C32 116.8(3) . .
C27 C28 C31 C32 -62.1(4) . .
C29 C28 C31 C33 -124.9(3) . .
C27 C28 C31 C33 56.2(4) . .
